data_4030775
loop_
_publ_author_name
'Evans, W. J.'
'McClelland, W. G.'
'Greci, M. A.'
'Ziller, J. W.'

_publ_section_title
;
 The utility of aryloxide ligands as bridging ligands for europium and
 calcium- containing compounds
;
_journal_name_full 'European Journal of Solid State and Inorganic Chemistry'
_journal_page_first 145
_journal_page_last 156
_journal_volume 33
_journal_year 1996
_chemical_formula_sum 'C44 H66 Eu2 O10'
_chemical_formula_weight 1058.91
_space_group_IT_number 19
_symmetry_cell_setting orthorhombic
_symmetry_Int_Tables_number 19
_symmetry_space_group_name_Hall 'P 2ac 2ab'
_symmetry_space_group_name_H-M 'P 21 21 21'
_cell_angle_alpha 90
_cell_angle_beta 90
_cell_angle_gamma 90
_cell_formula_units_Z 4
_cell_length_a 11.271(2)
_cell_length_b 19.526(3)
_cell_length_c 20.822(4)
_cell_volume 4582.5(14)
_diffrn_ambient_temperature 163
_diffrn_radiation_probe x-ray
_diffrn_radiation_type MoK\a
_diffrn_radiation_wavelength 0.71073
_exptl_absorpt_coefficient_mu 2.765
_exptl_crystal_density_diffrn 1.535
_refine_ls_number_parameters 506
_refine_ls_number_reflns 4182
_refine_ls_R_factor_gt 0.028
_refine_ls_wR_factor_gt 0.033
_cod_data_source_file EJSSIC-1996-33-145-156-1.cif
_cod_data_source_block C44H66O10Eu2
_cod_depositor_comments
;
No atomic coordinates in the paper
;
_cod_original_cell_volume 4582.3(13)
_cod_database_code 4030775

loop_
_symmetry_equiv_pos_site_id
_symmetry_equiv_pos_as_xyz
1 x,y,z
2 1/2-x,-y,1/2+z
3 1/2+x,1/2-y,-z
4 -x,1/2+y,1/2-z

loop_
_atom_site_label
_atom_site_type_symbol
_atom_site_fract_x
_atom_site_fract_y
_atom_site_fract_z
_atom_site_U_iso_or_equiv
? ? ? ? ? ?
